data_4076651
loop_
_publ_author_name
'MacAdams, Leonard A.'
'Kim, Woo-Kyu'
'Liable-Sands, Louise M.'
'Guzei, Ilia A.'
'Rheingold, Arnold L.'
'Theopold, Klaus H.'

_publ_section_title
;
 The (Ph)2nacnac Ligand in Organochromium Chemistry
;
_journal_issue 5
_journal_name_full Organometallics
_journal_page_first 952
_journal_paper_doi 10.1021/om010857k
_journal_volume 21
_journal_year 2002
_chemical_formula_sum 'C40 H39 Cr N4'
_chemical_formula_weight 627.75
_chemical_name_systematic
; 
 ? 
;
_space_group_IT_number 14
_symmetry_cell_setting monoclinic
_symmetry_space_group_name_Hall '-P 2ybc'
_symmetry_space_group_name_H-M 'P 1 21/c 1'
_atom_sites_solution_hydrogens geom
_atom_sites_solution_primary direct
_atom_sites_solution_secondary difmap
_audit_creation_method SHELXL
_cell_angle_alpha 90.00
_cell_angle_beta 101.7650(9)
_cell_angle_gamma 90.00
_cell_formula_units_Z 4
_cell_length_a 9.6543(2)
_cell_length_b 17.6528(2)
_cell_length_c 20.0308(3)
_cell_measurement_temperature 173(2)
_cell_volume 3342.04(9)
_computing_structure_refinement 'SHELXL-93 (Sheldrick, 1993)'
_computing_structure_solution 'SHELXS-86 (Sheldrick, 1990)'
_diffrn_ambient_temperature 173(2)
_diffrn_radiation_monochromator graphite
_diffrn_radiation_source 'fine-focus sealed tube'
_diffrn_radiation_type MoK\a
_diffrn_radiation_wavelength 0.71073
_diffrn_reflns_av_R_equivalents 0.0378
_diffrn_reflns_av_sigmaI/netI 0.0468
_diffrn_reflns_limit_h_max 12
_diffrn_reflns_limit_h_min -12
_diffrn_reflns_limit_k_max 23
_diffrn_reflns_limit_k_min -13
_diffrn_reflns_limit_l_max 24
_diffrn_reflns_limit_l_min -25
_diffrn_reflns_number 14425
_diffrn_reflns_theta_max 24.00
_diffrn_reflns_theta_min 1.55
_exptl_absorpt_coefficient_mu 0.376
_exptl_crystal_colour 'dark brown'
_exptl_crystal_density_diffrn 1.248
_exptl_crystal_description block
_exptl_crystal_F_000 1324
_exptl_crystal_size_max 0.50
_exptl_crystal_size_mid 0.40
_exptl_crystal_size_min 0.40
_refine_diff_density_max 0.518
_refine_diff_density_min -0.600
_refine_diff_density_rms 0.078
_refine_ls_extinction_coef 0.0067(9)
_refine_ls_extinction_expression Fc^*^=kFc[1+0.001xFc^2^\l^3^/sin(2\q)]^-1/4^
_refine_ls_extinction_method SHELXL
_refine_ls_goodness_of_fit_all 1.088
_refine_ls_goodness_of_fit_obs 1.133
_refine_ls_matrix_type full
_refine_ls_number_parameters 407
_refine_ls_number_reflns 5099
_refine_ls_number_restraints 0
_refine_ls_restrained_S_all 1.086
_refine_ls_restrained_S_obs 1.133
_refine_ls_R_factor_all 0.0650
_refine_ls_R_factor_obs 0.0542
_refine_ls_shift/esd_max -0.026
_refine_ls_shift/esd_mean 0.002
_refine_ls_structure_factor_coef Fsqd
_refine_ls_weighting_details 'w=1/[\s^2^(Fo^2^)+(0.0759P)^2^+4.6608P] where P=(Fo^2^+2Fc^2^)/3'
_refine_ls_weighting_scheme calc
_refine_ls_wR_factor_all 0.1513
_refine_ls_wR_factor_obs 0.1440
_reflns_number_observed 4399
_reflns_number_total 5218
_reflns_observed_criterion >2sigma(I)
_cod_data_source_file om010857k.cif
_cod_data_source_block len03
_cod_depositor_comments
;
The following automatic conversions were performed:

'_refine_ls_weighting_scheme' value 'calc
w=1/[\s^2^(Fo^2^)+(0.0759P)^2^+4.6608P] where P=(Fo^2^+2Fc^2^)/3' was
changed to 'calc'. New tag '_refine_ls_weighting_details' was
created. The value of the new tag was set to
'w=1/[\s^2^(Fo^2^)+(0.0759P)^2^+4.6608P] where P=(Fo^2^+2Fc^2^)/3'.

Automatic conversion script
Id: cif_fix_values 3143 2015-03-26 13:38:13Z robertas 
;
_cod_original_cell_volume 3342.01(4)
_cod_original_sg_symbol_H-M P2(1)/c
_cod_database_code 4076651

loop_
_symmetry_equiv_pos_as_xyz
'x, y, z'
'-x, y+1/2, -z+1/2'
'-x, -y, -z'
'x, -y-1/2, z-1/2'

loop_
_atom_site_aniso_label
_atom_site_aniso_U_11
_atom_site_aniso_U_22
_atom_site_aniso_U_33
_atom_site_aniso_U_23
_atom_site_aniso_U_13
_atom_site_aniso_U_12
Cr 0.0141(3) 0.0170(3) 0.0120(3) -0.0009(2) 0.0028(2) -0.0003(2)
N1 0.0188(14) 0.029(2) 0.0161(13) -0.0051(11) 0.0049(11) 0.0001(12)
N2 0.0171(13) 0.0226(15) 0.0169(13) -0.0026(11) 0.0023(11) 0.0009(11)
N3 0.0179(14) 0.0196(14) 0.0135(12) -0.0002(11) 0.0029(10) 0.0025(11)
N4 0.0202(14) 0.0196(15) 0.0153(12) -0.0003(11) 0.0061(10) -0.0006(11)
C1 0.014(2) 0.034(2) 0.019(2) 0.0013(14) 0.0041(13) 0.0057(14)
C2 0.029(2) 0.023(2) 0.028(2) 0.0071(15) 0.0012(15) 0.0012(15)
C3 0.018(2) 0.023(2) 0.025(2) 0.0000(14) 0.0049(13) 0.0023(13)
C4 0.027(2) 0.054(3) 0.018(2) 0.004(2) 0.0056(14) 0.001(2)
C5 0.031(2) 0.030(2) 0.039(2) 0.005(2) 0.001(2) -0.011(2)
C6 0.032(2) 0.031(2) 0.014(2) -0.0062(14) 0.0038(14) 0.004(2)
C7 0.041(2) 0.047(3) 0.047(2) -0.025(2) 0.019(2) -0.012(2)
C8 0.070(3) 0.074(4) 0.069(3) -0.045(3) 0.032(3) -0.035(3)
C9 0.095(4) 0.056(3) 0.067(3) -0.044(3) 0.011(3) -0.002(3)
C10 0.065(4) 0.089(4) 0.093(4) -0.066(4) -0.011(3) 0.029(3)
C11 0.037(2) 0.074(3) 0.064(3) -0.049(3) -0.006(2) 0.013(2)
C12 0.018(2) 0.018(2) 0.022(2) -0.0024(13) 0.0008(13) -0.0023(13)
C13 0.022(2) 0.031(2) 0.025(2) -0.0057(15) 0.0038(14) 0.0023(15)
C14 0.020(2) 0.028(2) 0.035(2) -0.005(2) -0.0003(15) 0.0039(15)
C15 0.032(2) 0.031(2) 0.024(2) 0.0019(15) -0.0076(15) 0.004(2)
C16 0.037(2) 0.039(2) 0.018(2) -0.004(2) 0.0034(15) 0.004(2)
C17 0.021(2) 0.028(2) 0.026(2) -0.0024(14) 0.0064(14) 0.0044(14)
C18 0.017(2) 0.033(2) 0.0156(15) -0.0046(14) 0.0041(13) 0.0013(14)
C19 0.019(2) 0.038(2) 0.024(2) -0.002(2) 0.0066(14) -0.0096(15)
C20 0.022(2) 0.029(2) 0.0158(15) -0.0024(14) 0.0061(13) -0.0064(14)
C21 0.016(2) 0.049(2) 0.033(2) 0.004(2) 0.0020(14) 0.002(2)
C22 0.039(2) 0.037(2) 0.038(2) 0.004(2) 0.004(2) -0.017(2)
C23 0.0118(15) 0.025(2) 0.0177(15) 0.0015(13) 0.0002(12) 0.0030(13)
C24 0.020(2) 0.028(2) 0.019(2) 0.0002(14) 0.0014(13) 0.0038(14)
C25 0.026(2) 0.043(2) 0.019(2) 0.005(2) 0.0053(14) 0.006(2)
C26 0.029(2) 0.035(2) 0.034(2) 0.013(2) 0.006(2) -0.001(2)
C27 0.040(2) 0.022(2) 0.035(2) 0.001(2) 0.003(2) 0.003(2)
C28 0.031(2) 0.027(2) 0.021(2) -0.0022(14) 0.0056(14) 0.004(2)
C29 0.026(2) 0.017(2) 0.018(2) -0.0002(13) 0.0041(13) -0.0029(14)
C30 0.033(2) 0.018(2) 0.021(2) -0.0012(14) 0.0053(14) -0.0003(15)
C31 0.033(2) 0.024(2) 0.037(2) -0.002(2) 0.005(2) 0.004(2)
C32 0.042(2) 0.024(2) 0.030(2) 0.005(2) -0.007(2) 0.005(2)
C33 0.045(2) 0.035(2) 0.021(2) 0.004(2) 0.003(2) 0.002(2)
C34 0.035(2) 0.032(2) 0.020(2) -0.0025(15) 0.0091(15) 0.001(2)
C35 0.026(2) 0.022(2) 0.0145(15) -0.0027(13) -0.0029(13) 0.0080(14)
C36 0.031(2) 0.029(2) 0.041(2) -0.009(2) -0.004(2) 0.003(2)
C37 0.051(3) 0.036(2) 0.060(3) -0.028(2) -0.014(2) 0.014(2)
C38 0.062(3) 0.054(3) 0.036(2) -0.023(2) -0.003(2) 0.031(2)
C39 0.055(3) 0.056(3) 0.029(2) -0.006(2) 0.016(2) 0.023(2)
C40 0.034(2) 0.033(2) 0.022(2) -0.0025(15) 0.0084(15) 0.008(2)

loop_
_atom_site_label
_atom_site_type_symbol
_atom_site_fract_x
_atom_site_fract_y
_atom_site_fract_z
_atom_site_U_iso_or_equiv
_atom_site_thermal_displace_type
_atom_site_occupancy
_atom_site_calc_flag
_atom_site_refinement_flags
Cr Cr 0.71279(5) 0.30846(3) 0.77928(2) 0.0143(2) Uani 1 d .
N1 N 0.6421(3) 0.3633(2) 0.86004(12) 0.0210(6) Uani 1 d .
N2 N 0.5018(3) 0.30857(15) 0.73277(13) 0.0190(6) Uani 1 d .
N3 N 0.9007(3) 0.28141(15) 0.84216(12) 0.0170(6) Uani 1 d .
N4 N 0.7986(3) 0.40156(15) 0.74727(12) 0.0180(6) Uani 1 d .
C1 C 0.5839(3) 0.3053(2) 0.8840(2) 0.0223(7) Uani 1 d .
C2 C 0.5329(4) 0.2441(2) 0.8386(2) 0.0273(8) Uani 1 d .
H2A H 0.5479(4) 0.1938(2) 0.8553(2) 0.033 Uiso 1 calc R
C3 C 0.4609(3) 0.2545(2) 0.7697(2) 0.0218(7) Uani 1 d .
C4 C 0.5691(4) 0.2979(2) 0.9577(2) 0.0327(9) Uani 1 d .
H4A H 0.6076(4) 0.3433(2) 0.9830(2) 0.049 Uiso 1 calc R
H4B H 0.6212(4) 0.2532(2) 0.9781(2) 0.049 Uiso 1 calc R
H4C H 0.4688(4) 0.2926(2) 0.9595(2) 0.049 Uiso 1 calc R
C5 C 0.3424(4) 0.2000(2) 0.7419(2) 0.0344(9) Uani 1 d .
H5A H 0.3015(4) 0.2131(2) 0.6944(2) 0.052 Uiso 1 calc R
H5B H 0.2691(4) 0.2035(2) 0.7692(2) 0.052 Uiso 1 calc R
H5C H 0.3796(4) 0.1483(2) 0.7441(2) 0.052 Uiso 1 calc R
C6 C 0.6738(4) 0.4321(2) 0.8969(2) 0.0258(8) Uani 1 d .
C7 C 0.8097(4) 0.4595(2) 0.9115(2) 0.0432(11) Uani 1 d .
H7A H 0.8843(4) 0.4302(2) 0.9003(2) 0.052 Uiso 1 calc R
C8 C 0.8391(6) 0.5299(3) 0.9427(3) 0.069(2) Uani 1 d .
H8A H 0.9339(6) 0.5477(3) 0.9542(3) 0.082 Uiso 1 calc R
C9 C 0.7303(7) 0.5738(3) 0.9569(3) 0.073(2) Uani 1 d .
H9A H 0.7491(7) 0.6229(3) 0.9759(3) 0.088 Uiso 1 calc R
C10 C 0.5956(6) 0.5460(4) 0.9436(3) 0.086(2) Uani 1 d .
H10A H 0.5210(6) 0.5754(4) 0.9547(3) 0.103 Uiso 1 calc R
C11 C 0.5669(5) 0.4753(3) 0.9140(2) 0.0605(15) Uani 1 d .
H11A H 0.4729(5) 0.4563(3) 0.9054(2) 0.073 Uiso 1 calc R
C12 C 0.4137(3) 0.3283(2) 0.6689(2) 0.0196(7) Uani 1 d .
C13 C 0.2763(3) 0.3545(2) 0.6669(2) 0.0261(8) Uani 1 d .
H13A H 0.2433(3) 0.3601(2) 0.7081(2) 0.031 Uiso 1 calc R
C14 C 0.1878(4) 0.3724(2) 0.6055(2) 0.0288(8) Uani 1 d .
H14A H 0.0939(4) 0.3890(2) 0.6047(2) 0.035 Uiso 1 calc R
C15 C 0.2360(4) 0.3661(2) 0.5453(2) 0.0310(8) Uani 1 d .
H15A H 0.1756(4) 0.3784(2) 0.5030(2) 0.037 Uiso 1 calc R
C16 C 0.3727(4) 0.3417(2) 0.5471(2) 0.0315(8) Uani 1 d .
H16A H 0.4063(4) 0.3378(2) 0.5058(2) 0.038 Uiso 1 calc R
C17 C 0.4620(4) 0.3227(2) 0.6087(2) 0.0247(8) Uani 1 d .
H17A H 0.5558(4) 0.3060(2) 0.6094(2) 0.030 Uiso 1 calc R
C18 C 1.0238(3) 0.3144(2) 0.8440(2) 0.0217(7) Uani 1 d .
C19 C 1.0390(3) 0.3821(2) 0.8085(2) 0.0264(8) Uani 1 d .
H19A H 1.1323(3) 0.4017(2) 0.8143(2) 0.032 Uiso 1 calc R
C20 C 0.9333(3) 0.4237(2) 0.76570(15) 0.0220(7) Uani 1 d .
C21 C 1.1576(3) 0.2808(2) 0.8864(2) 0.0332(9) Uani 1 d .
H21A H 1.1342(3) 0.2344(2) 0.9085(2) 0.050 Uiso 1 calc R
H21B H 1.2010(3) 0.3174(2) 0.9212(2) 0.050 Uiso 1 calc R
H21C H 1.2239(3) 0.2689(2) 0.8568(2) 0.050 Uiso 1 calc R
C22 C 0.9781(4) 0.5006(2) 0.7431(2) 0.0385(9) Uani 1 d .
H22A H 0.8970(4) 0.5252(2) 0.7137(2) 0.058 Uiso 1 calc R
H22B H 1.0541(4) 0.4938(2) 0.7179(2) 0.058 Uiso 1 calc R
H22C H 1.0120(4) 0.5323(2) 0.7833(2) 0.058 Uiso 1 calc R
C23 C 0.8938(3) 0.2170(2) 0.88545(15) 0.0187(7) Uani 1 d .
C24 C 0.8818(3) 0.2277(2) 0.9527(2) 0.0231(7) Uani 1 d .
H24A H 0.8856(3) 0.2775(2) 0.9710(2) 0.028 Uiso 1 calc R
C25 C 0.8642(4) 0.1664(2) 0.9934(2) 0.0293(8) Uani 1 d .
H25A H 0.8540(4) 0.1743(2) 1.0391(2) 0.035 Uiso 1 calc R
C26 C 0.8616(4) 0.0937(2) 0.9674(2) 0.0330(9) Uani 1 d .
H26A H 0.8500(4) 0.0515(2) 0.9952(2) 0.040 Uiso 1 calc R
C27 C 0.8759(4) 0.0827(2) 0.9008(2) 0.0327(8) Uani 1 d .
H27A H 0.8751(4) 0.0327(2) 0.8831(2) 0.039 Uiso 1 calc R
C28 C 0.8915(4) 0.1441(2) 0.8593(2) 0.0261(8) Uani 1 d .
H28A H 0.9005(4) 0.1361(2) 0.8135(2) 0.031 Uiso 1 calc R
C29 C 0.7026(3) 0.4478(2) 0.7000(2) 0.0202(7) Uani 1 d .
C30 C 0.5895(4) 0.4835(2) 0.7197(2) 0.0242(7) Uani 1 d .
H30A H 0.5770(4) 0.4791(2) 0.7654(2) 0.029 Uiso 1 calc R
C31 C 0.4945(4) 0.5257(2) 0.6729(2) 0.0316(8) Uani 1 d .
H31A H 0.4164(4) 0.5492(2) 0.6867(2) 0.038 Uiso 1 calc R
C32 C 0.5119(4) 0.5338(2) 0.6068(2) 0.0342(9) Uani 1 d .
H32A H 0.4471(4) 0.5633(2) 0.5752(2) 0.041 Uiso 1 calc R
C33 C 0.6248(4) 0.4984(2) 0.5868(2) 0.0339(9) Uani 1 d .
H33A H 0.6381(4) 0.5044(2) 0.5414(2) 0.041 Uiso 1 calc R
C34 C 0.7184(4) 0.4543(2) 0.6322(2) 0.0285(8) Uani 1 d .
H34A H 0.7933(4) 0.4286(2) 0.6175(2) 0.034 Uiso 1 calc R
C35 C 0.7627(3) 0.2331(2) 0.70754(15) 0.0219(7) Uani 1 d .
C36 C 0.6898(4) 0.1657(2) 0.6892(2) 0.0350(9) Uani 1 d .
H36A H 0.6083(4) 0.1548(2) 0.7072(2) 0.042 Uiso 1 calc R
C37 C 0.7331(5) 0.1138(3) 0.6450(2) 0.0524(13) Uani 1 d .
H37A H 0.6813(5) 0.0682(3) 0.6340(2) 0.063 Uiso 1 calc R
C38 C 0.8492(5) 0.1276(3) 0.6173(2) 0.0522(13) Uani 1 d .
H38A H 0.8769(5) 0.0922(3) 0.5868(2) 0.063 Uiso 1 calc R
C39 C 0.9251(5) 0.1933(3) 0.6341(2) 0.0453(11) Uani 1 d .
H39A H 1.0064(5) 0.2033(3) 0.6156(2) 0.054 Uiso 1 calc R
C40 C 0.8821(4) 0.2454(2) 0.6787(2) 0.0294(8) Uani 1 d .
H40B H 0.9353(4) 0.2906(2) 0.6898(2) 0.035 Uiso 1 calc R

loop_
_atom_type_symbol
_atom_type_description
_atom_type_scat_dispersion_real
_atom_type_scat_dispersion_imag
_atom_type_scat_source
C C 0.0033 0.0016 'International Tables Vol C Tables 4.2.6.8 and 6.1.1.4'
H H 0.0000 0.0000 'International Tables Vol C Tables 4.2.6.8 and 6.1.1.4'
N N 0.0061 0.0033 'International Tables Vol C Tables 4.2.6.8 and 6.1.1.4'
Cr Cr 0.3209 0.6236 'International Tables Vol C Tables 4.2.6.8 and 6.1.1.4'

loop_
_geom_angle_atom_site_label_1
_geom_angle_atom_site_label_2
_geom_angle_atom_site_label_3
_geom_angle
N4 Cr N3 90.91(11)
N4 Cr N2 106.84(11)
N3 Cr N2 161.98(11)
N4 Cr C35 97.71(12)
N3 Cr C35 88.55(11)
N2 Cr C35 92.02(11)
N4 Cr N1 95.06(10)
N3 Cr N1 91.14(10)
N2 Cr N1 84.37(10)
C35 Cr N1 167.23(12)
C1 N1 C6 122.9(3)
C1 N1 Cr 98.7(2)
C6 N1 Cr 136.0(2)
C3 N2 C12 119.2(3)
C3 N2 Cr 97.3(2)
C12 N2 Cr 139.4(2)
C18 N3 C23 119.0(3)
C18 N3 Cr 126.6(2)
C23 N3 Cr 114.3(2)
C20 N4 C29 118.5(3)
C20 N4 Cr 126.5(2)
C29 N4 Cr 115.1(2)
N1 C1 C2 118.5(3)
N1 C1 C4 123.8(3)
C2 C1 C4 117.7(3)
C3 C2 C1 123.6(3)
N2 C3 C2 119.7(3)
N2 C3 C5 123.0(3)
C2 C3 C5 117.3(3)
C7 C6 C11 118.9(4)
C7 C6 N1 120.4(3)
C11 C6 N1 120.5(3)
C6 C7 C8 120.6(4)
C9 C8 C7 119.9(5)
C10 C9 C8 119.5(5)
C9 C10 C11 120.5(5)
C6 C11 C10 120.6(5)
C17 C12 C13 119.0(3)
C17 C12 N2 121.3(3)
C13 C12 N2 119.7(3)
C14 C13 C12 120.8(3)
C13 C14 C15 120.0(3)
C14 C15 C16 119.5(3)
C15 C16 C17 120.8(3)
C12 C17 C16 119.8(3)
N3 C18 C19 123.1(3)
N3 C18 C21 120.2(3)
C19 C18 C21 116.7(3)
C20 C19 C18 127.9(3)
N4 C20 C19 124.2(3)
N4 C20 C22 119.9(3)
C19 C20 C22 115.8(3)
C28 C23 C24 119.6(3)
C28 C23 N3 120.3(3)
C24 C23 N3 120.1(3)
C25 C24 C23 120.6(3)
C24 C25 C26 119.9(3)
C27 C26 C25 119.7(3)
C26 C27 C28 120.8(3)
C23 C28 C27 119.5(3)
C30 C29 C34 119.1(3)
C30 C29 N4 120.6(3)
C34 C29 N4 120.2(3)
C31 C30 C29 120.1(3)
C32 C31 C30 120.9(3)
C31 C32 C33 119.3(3)
C34 C33 C32 120.7(3)
C33 C34 C29 119.9(3)
C36 C35 C40 115.8(3)
C36 C35 Cr 123.4(3)
C40 C35 Cr 120.5(3)
C35 C36 C37 121.8(4)
C38 C37 C36 121.0(4)
C37 C38 C39 119.3(4)
C38 C39 C40 119.7(4)
C39 C40 C35 122.3(4)

loop_
_geom_bond_atom_site_label_1
_geom_bond_atom_site_label_2
_geom_bond_distance
Cr N4 2.004(3)
Cr N3 2.043(2)
Cr N2 2.060(3)
Cr C35 2.086(3)
Cr N1 2.114(3)
N1 C1 1.306(4)
N1 C6 1.422(4)
N2 C3 1.316(4)
N2 C12 1.427(4)
N3 C18 1.317(4)
N3 C23 1.439(4)
N4 C20 1.336(4)
N4 C29 1.436(4)
C1 C2 1.433(5)
C1 C4 1.518(4)
C2 C3 1.424(4)
C3 C5 1.511(5)
C6 C7 1.372(5)
C6 C11 1.381(5)
C7 C8 1.394(6)
C8 C9 1.381(8)
C9 C10 1.364(8)
C10 C11 1.385(7)
C12 C17 1.382(5)
C12 C13 1.397(5)
C13 C14 1.384(5)
C14 C15 1.382(5)
C15 C16 1.382(5)
C16 C17 1.396(5)
C18 C19 1.413(5)
C18 C21 1.515(5)
C19 C20 1.399(5)
C20 C22 1.521(5)
C23 C28 1.389(5)
C23 C24 1.389(4)
C24 C25 1.385(5)
C25 C26 1.385(5)
C26 C27 1.383(5)
C27 C28 1.392(5)
C29 C30 1.388(5)
C29 C34 1.401(4)
C30 C31 1.387(5)
C31 C32 1.377(5)
C32 C33 1.384(5)
C33 C34 1.384(5)
C35 C36 1.392(5)
C35 C40 1.407(5)
C36 C37 1.396(6)
C37 C38 1.370(7)
C38 C39 1.377(7)
C39 C40 1.402(5)
